data_1504112
loop_
_publ_author_name
'Huang, Wei-Hao'
'Zavalij, Peter Y.'
'Isaacs, Lyle'

_publ_section_title
;
 Metal-ion-induced folding and dimerization of a glycoluril decamer in
 water.
;
_journal_issue 17
_journal_name_full 'Organic letters'
_journal_page_first 3918
_journal_page_last 3921
_journal_paper_doi 10.1021/ol901539q
_journal_volume 11
_journal_year 2009
_chemical_formula_moiety 'C73 H105.74 F24 N40 Na3.33 O56.53'
_chemical_formula_structural Na3.33(C57H60N40O20)(C2F3O2)3.33(C2F3O2H)4.67(H2O)20.5
_chemical_formula_sum 'C73 H105.74 F24 N40 Na3.33 O56.53'
_chemical_formula_weight 2980.79
_chemical_name_common Na3.33(C57H60N40O20)(TFA)3.33(TFAH)4.67(H2O)20.5
_chemical_name_systematic
;
Na3.33(C57H60N40O20)(TFA)3.33(TFAH)4.67(H2O)20.5
;
_space_group_IT_number 15
_symmetry_cell_setting monoclinic
_symmetry_space_group_name_Hall '-C 2yc'
_symmetry_space_group_name_H-M 'C 1 2/c 1'
_atom_sites_solution_hydrogens geom
_atom_sites_solution_primary direct
_atom_sites_solution_secondary difmap
_audit_creation_method 'SHELXL-97 & ZCIF'
_cell_angle_alpha 90.00
_cell_angle_beta 124.1850(10)
_cell_angle_gamma 90.00
_cell_formula_units_Z 8
_cell_length_a 51.867(2)
_cell_length_b 16.7960(7)
_cell_length_c 36.2025(15)
_cell_measurement_reflns_used 8972
_cell_measurement_temperature 220(2)
_cell_measurement_theta_max 17.2
_cell_measurement_theta_min 2.3
_cell_volume 26089.2(19)
_computing_cell_refinement 'SAINT (Bruker, 1999)'
_computing_data_collection 'SMART (Bruker, 1999)'
_computing_data_reduction SAINT
_computing_molecular_graphics 'XSHEL (Bruker, 1999)'
_computing_publication_material SHELXL-97
_computing_structure_refinement 'SHELXL-97 (Sheldrick, 1997)'
_computing_structure_solution 'SHELXS-97 (Sheldrick, 1990)'
_diffrn_ambient_temperature 220(2)
_diffrn_detector 'CCD area detector'
_diffrn_detector_area_resol_mean 8.33
_diffrn_detector_type 'Bruker Smart1000'
_diffrn_measured_fraction_theta_full 0.998
_diffrn_measured_fraction_theta_max 0.998
_diffrn_measurement_details 606,606,606
_diffrn_measurement_device_type 'three-circle diffractometer'
_diffrn_measurement_method '\w and \f scans'
_diffrn_measurement_specimen_support 'glass capillary'
_diffrn_orient_matrix_type standard
_diffrn_orient_matrix_UB_11 -0.0032162
_diffrn_orient_matrix_UB_12 -0.0010990
_diffrn_orient_matrix_UB_13 -0.0299426
_diffrn_orient_matrix_UB_21 -0.0230620
_diffrn_orient_matrix_UB_22 0.0027407
_diffrn_orient_matrix_UB_23 -0.0147793
_diffrn_orient_matrix_UB_31 0.0010021
_diffrn_orient_matrix_UB_32 0.0594646
_diffrn_orient_matrix_UB_33 0.0001307
_diffrn_radiation_monochromator graphite
_diffrn_radiation_source 'fine-focus sealed tube'
_diffrn_radiation_type MoK\a
_diffrn_radiation_wavelength 0.71073
_diffrn_reflns_av_R_equivalents 0.0654
_diffrn_reflns_av_sigmaI/netI 0.0745
_diffrn_reflns_limit_h_max 49
_diffrn_reflns_limit_h_min -49
_diffrn_reflns_limit_k_max 16
_diffrn_reflns_limit_k_min -16
_diffrn_reflns_limit_l_max 34
_diffrn_reflns_limit_l_min -34
_diffrn_reflns_number 58463
_diffrn_reflns_theta_full 20.00
_diffrn_reflns_theta_max 20.00
_diffrn_reflns_theta_min 1.60
_diffrn_source_current 30
_diffrn_source_voltage 50
_diffrn_standards_decay_% 0
_exptl_absorpt_coefficient_mu 0.158
_exptl_absorpt_correction_T_max 0.974
_exptl_absorpt_correction_T_min 0.837
_exptl_absorpt_correction_type multi-scan
_exptl_absorpt_process_details 'SADABS (Sheldrick, 1996)'
_exptl_crystal_colour colorless
_exptl_crystal_density_diffrn 1.518
_exptl_crystal_description prism
_exptl_crystal_F_000 13829
_exptl_crystal_id 'Isaacs/WeiHuang compound #3 Na'
_exptl_crystal_size_max 0.46
_exptl_crystal_size_mid 0.27
_exptl_crystal_size_min 0.15
_platon_squeeze_details
;
Water and TFA molecules were highly disordered including those 
coordinating sodium and were removed from the structure refinement
(experimental reflection data) using SQUEEZE procedure from Platon
software package.
;
_refine_diff_density_max 0.383
_refine_diff_density_min -0.215
_refine_diff_density_rms 0.042
_refine_ls_extinction_method none
_refine_ls_goodness_of_fit_ref 1.000
_refine_ls_hydrogen_treatment constr
_refine_ls_matrix_type full
_refine_ls_number_parameters 1101
_refine_ls_number_reflns 12146
_refine_ls_number_restraints 1813
_refine_ls_restrained_S_all 0.978
_refine_ls_R_factor_all 0.1265
_refine_ls_R_factor_gt 0.0799
_refine_ls_shift/su_max 0.000
_refine_ls_shift/su_mean 0.000
_refine_ls_structure_factor_coef Fsqd
_refine_ls_weighting_details 'w=1/[\s^2^(Fo^2^)+(0.02P)^2^+68.5P], P=(max(Fo^2^,0)+2Fc^2^)/3'
_refine_ls_weighting_scheme calc
_refine_ls_wR_factor_gt 0.1607
_refine_ls_wR_factor_ref 0.1723
_reflns_number_gt 5780
_reflns_number_total 12146
_reflns_threshold_expression >2sigma(I)
_cod_data_source_file ol901539q_si_002.cif
_cod_data_source_block 1531
_cod_depositor_comments
;
The following automatic conversions were performed:

'_symmetry_cell_setting' value 'Monoclinic' changed to 'monoclinic'
according to /home/saulius/struct/CIF-dictionaries/cif_core.dic
dictionary named 'cif_core.dic' version 2.4.2 from 2011-04-26.

Automatic conversion script
Id: cif_fix_values 1715 2011-07-08 13:25:40Z adriana 
;
_cod_original_cell_volume 26089.1(19)
_cod_original_sg_symbol_H-M C2/c
_cod_database_code 1504112
_diffrn_measurement_total_frames-ccd 1818
_diffrn_measurement_frame_width-ccd 0.3
_diffrn_detector_distance-ccd 4.950
_diffrn_measurement_frame_time-ccd 23
_diffrn_measurement_total_time-ccd 15.2
_diffrn_measurement_frame_size-ccd 512

loop_
_symmetry_equiv_pos_as_xyz
'x, y, z'
'-x, y, -z+1/2'
'x+1/2, y+1/2, z'
'-x+1/2, y+1/2, -z+1/2'
'-x, -y, -z'
'x, -y, z-1/2'
'-x+1/2, -y+1/2, -z'
'x+1/2, -y+1/2, z-1/2'

loop_
_atom_site_label
_atom_site_type_symbol
_atom_site_fract_x
_atom_site_fract_y
_atom_site_fract_z
_atom_site_U_iso_or_equiv
_atom_site_adp_type
_atom_site_occupancy
_atom_site_symmetry_multiplicity
_atom_site_calc_flag
_atom_site_refinement_flags
_atom_site_disorder_group
Na1 Na 0.32507(8) 0.5150(2) 0.61491(9) 0.1302(12) Uani 0.866(3) 1 d PU 1
Na2 Na 0.42849(8) 0.6550(2) 0.74833(11) 0.1364(12) Uani 0.866(3) 1 d PU 1
Na3 Na 0.38628(18) 0.4861(5) 0.4306(2) 0.149(3) Uani 0.577(8) 1 d PU 1
Na4 Na 0.3835(3) 0.7711(8) 0.4365(4) 0.149(3) Uani 0.248(5) 1 d PU 1
Na1A Na 0.3563(5) 0.7527(13) 0.6640(6) 0.1302(12) Uani 0.134(3) 1 d PU 2
Na2A Na 0.6005(5) 0.4674(13) 0.7895(7) 0.1364(12) Uani 0.134(3) 1 d PU 2
Na3A Na 0.4044(3) 0.4398(7) 0.4456(3) 0.149(3) Uani 0.385(7) 1 d PU 2
Na4A Na 0.6228(6) 0.3882(15) 0.5802(7) 0.149(3) Uani 0.127(5) 1 d PU 2
C1AB C 0.45844(18) 0.4102(5) 0.6020(3) 0.128(3) Uani 1 1 d . .
H1A1 H 0.4615 0.4451 0.5831 0.154 Uiso 1 1 calc R .
H1A2 H 0.4633 0.4410 0.6281 0.154 Uiso 1 1 calc R .
N10A N 0.40691(12) 0.3885(3) 0.62451(16) 0.1207(19) Uani 1 1 d DU .
H10A H 0.4219 0.4102 0.6492 0.145 Uiso 1 1 calc R .
C11A C 0.41163(13) 0.3400(4) 0.59581(19) 0.105(2) Uani 1 1 d DU .
H11A H 0.4236 0.2909 0.6109 0.126 Uiso 1 1 calc R .
N12A N 0.42473(13) 0.3844(3) 0.57625(19) 0.1145(18) Uani 1 1 d DU .
O13A O 0.36572(11) 0.4301(3) 0.62697(15) 0.1307(17) Uani 1 1 d DU .
C14A C 0.37611(15) 0.3960(4) 0.6081(2) 0.112(2) Uani 1 1 d DU .
C15A C 0.40514(15) 0.3900(4) 0.5312(2) 0.109(2) Uani 1 1 d DU .
O16A O 0.41215(11) 0.4185(3) 0.50688(16) 0.1364(18) Uani 1 1 d DU .
N17A N 0.35915(12) 0.3606(3) 0.56752(17) 0.1062(16) Uani 1 1 d DU .
C18A C 0.37822(13) 0.3219(3) 0.55523(18) 0.0998(18) Uani 1 1 d DU .
H18A H 0.3741 0.2639 0.5507 0.120 Uiso 1 1 calc R .
N19A N 0.37718(12) 0.3580(3) 0.51871(16) 0.1071(16) Uani 1 1 d DU .
C20A C 0.32535(14) 0.3524(4) 0.5422(2) 0.122(2) Uani 1 1 d DU .
H20A H 0.3186 0.3596 0.5624 0.147 Uiso 1 1 calc R .
H20B H 0.3196 0.2983 0.5300 0.147 Uiso 1 1 calc R .
C21A C 0.35140(14) 0.3488(4) 0.47287(18) 0.105(2) Uani 1 1 d DU .
H21A H 0.3594 0.3511 0.4539 0.126 Uiso 1 1 calc R .
H21B H 0.3423 0.2958 0.4692 0.126 Uiso 1 1 calc R .
N22A N 0.30867(11) 0.4103(3) 0.50507(16) 0.0993(16) Uani 1 1 d DU .
C23A C 0.30127(14) 0.3982(4) 0.4611(2) 0.115(2) Uani 1 1 d DU .
H23A H 0.2898 0.3478 0.4478 0.138 Uiso 1 1 calc R .
N24A N 0.32744(13) 0.4063(3) 0.45744(18) 0.1099(17) Uani 1 1 d DU .
O25A O 0.29425(11) 0.4963(3) 0.53955(16) 0.1201(16) Uani 1 1 d DU .
C26A C 0.29399(15) 0.4756(4) 0.5073(2) 0.105(2) Uani 1 1 d DU .
C27A C 0.32714(17) 0.4763(5) 0.4377(2) 0.124(3) Uani 1 1 d DU .
O28A O 0.34641(14) 0.4971(3) 0.43025(19) 0.160(2) Uani 1 1 d DU .
N29A N 0.27738(11) 0.5111(3) 0.46670(17) 0.1037(16) Uani 1 1 d DU .
C30A C 0.28149(15) 0.4713(4) 0.4348(2) 0.129(2) Uani 1 1 d DU .
H30A H 0.2612 0.4555 0.4077 0.155 Uiso 1 1 calc R .
N31A N 0.30024(15) 0.5150(4) 0.42394(18) 0.129(2) Uani 1 1 d DU .
C32A C 0.25656(15) 0.5770(4) 0.4565(2) 0.124(2) Uani 1 1 d DU .
H32A H 0.2375 0.5684 0.4268 0.148 Uiso 1 1 calc R .
H32B H 0.2508 0.5770 0.4781 0.148 Uiso 1 1 calc R .
C33A C 0.28957(19) 0.5831(4) 0.3947(2) 0.146(3) Uani 1 1 d DU .
H33A H 0.3013 0.5858 0.3809 0.176 Uiso 1 1 calc R .
H33B H 0.2676 0.5751 0.3707 0.176 Uiso 1 1 calc R .
N34A N 0.26864(12) 0.6531(4) 0.45721(19) 0.1155(18) Uani 1 1 d DU .
C35A C 0.26919(15) 0.6874(4) 0.4215(2) 0.128(2) Uani 1 1 d DU .
H35A H 0.2483 0.6855 0.3931 0.153 Uiso 1 1 calc R .
N36A N 0.29268(15) 0.6573(4) 0.4159(2) 0.139(2) Uani 1 1 d DU .
O37A O 0.28041(10) 0.6911(3) 0.52577(15) 0.1081(14) Uani 1 1 d DU .
C38A C 0.27909(15) 0.7045(4) 0.4921(2) 0.103(2) Uani 1 1 d DU .
C39A C 0.31366(17) 0.7152(5) 0.4224(3) 0.128(3) Uani 1 1 d DU .
O40A O 0.33420(14) 0.7072(3) 0.41613(18) 0.165(2) Uani 1 1 d DU .
N41A N 0.28638(12) 0.7746(4) 0.48149(18) 0.1106(17) Uani 1 1 d DU .
C42A C 0.27963(15) 0.7739(4) 0.4366(2) 0.130(2) Uani 1 1 d DU .
H42A H 0.2631 0.8125 0.4167 0.155 Uiso 1 1 calc R .
N43A N 0.30671(14) 0.7834(4) 0.4356(2) 0.1294(19) Uani 1 1 d DU .
C44A C 0.29143(15) 0.8467(4) 0.5068(2) 0.117(2) Uani 1 1 d DU .
H44A H 0.2846 0.8376 0.5268 0.140 Uiso 1 1 calc R .
H44B H 0.2785 0.8894 0.4860 0.140 Uiso 1 1 calc R .
C45A C 0.32393(18) 0.8566(4) 0.4434(3) 0.137(2) Uani 1 1 d DU .
H45A H 0.3353 0.8518 0.4293 0.164 Uiso 1 1 calc R .
H45B H 0.3089 0.9001 0.4285 0.164 Uiso 1 1 calc R .
N46A N 0.32373(13) 0.8724(3) 0.53302(19) 0.1129(17) Uani 1 1 d DU .
C47A C 0.33872(14) 0.9203(4) 0.5172(2) 0.120(2) Uani 1 1 d DU .
H47A H 0.3271 0.9702 0.5032 0.143 Uiso 1 1 calc R .
N48A N 0.34535(13) 0.8782(3) 0.48856(19) 0.1203(18) Uani 1 1 d DU .
O49A O 0.33513(11) 0.8278(3) 0.60054(15) 0.1312(17) Uani 1 1 d DU .
C50A C 0.34266(16) 0.8608(4) 0.5780(2) 0.107(2) Uani 1 1 d DU .
C51A C 0.37677(15) 0.8695(4) 0.5080(2) 0.114(2) Uani 1 1 d DU .
O52A O 0.38811(11) 0.8366(3) 0.49052(16) 0.149(2) Uani 1 1 d DU .
N53A N 0.37026(12) 0.8978(3) 0.59401(18) 0.1054(16) Uani 1 1 d DU .
C54A C 0.37134(13) 0.9368(4) 0.5590(2) 0.113(2) Uani 1 1 d DU .
H54A H 0.3752 0.9946 0.5647 0.135 Uiso 1 1 calc R .
N55A N 0.39201(12) 0.9014(4) 0.54972(19) 0.1172(19) Uani 1 1 d DU .
C56A C 0.39429(15) 0.9060(4) 0.6415(2) 0.124(2) Uani 1 1 d DU .
H56A H 0.4007 0.9620 0.6474 0.149 Uiso 1 1 calc R .
H56B H 0.3849 0.8933 0.6579 0.149 Uiso 1 1 calc R .
C57A C 0.42501(14) 0.9140(5) 0.5762(2) 0.134(3) Uani 1 1 d DU .
H57A H 0.4328 0.9071 0.5572 0.160 Uiso 1 1 calc R .
H57B H 0.4292 0.9691 0.5869 0.160 Uiso 1 1 calc R .
N58A N 0.42068(12) 0.8603(4) 0.65868(19) 0.1132(18) Uani 1 1 d DU .
C59A C 0.44616(15) 0.8782(4) 0.6551(2) 0.125(2) Uani 1 1 d DU .
H59A H 0.4538 0.9332 0.6653 0.150 Uiso 1 1 calc R .
N60A N 0.44160(13) 0.8629(4) 0.61294(19) 0.1187(18) Uani 1 1 d DU .
O61A O 0.40911(12) 0.7692(3) 0.69483(18) 0.1492(19) Uani 1 1 d DU .
C62A C 0.42686(17) 0.7984(5) 0.6867(3) 0.132(3) Uani 1 1 d DU .
C63A C 0.45761(17) 0.7968(5) 0.6140(2) 0.137(3) Uani 1 1 d DU .
O64A O 0.45761(11) 0.7696(3) 0.58322(17) 0.1430(19) Uani 1 1 d DU .
N65A N 0.45671(15) 0.7767(4) 0.7055(2) 0.167(3) Uani 1 1 d DU .
H65A H 0.4663 0.7423 0.7271 0.200 Uiso 1 1 calc R .
C66A C 0.47123(16) 0.8168(5) 0.6859(2) 0.150(3) Uani 1 1 d DU .
H66A H 0.4909 0.8432 0.7091 0.180 Uiso 1 1 calc R .
N67A N 0.47530(14) 0.7704(4) 0.6567(2) 0.141(2) Uani 1 1 d DU .
H67A H 0.4878 0.7296 0.6653 0.170 Uiso 1 1 calc R .
N10B N 0.48582(13) 0.3230(4) 0.55601(17) 0.141(2) Uani 1 1 d DU .
H10B H 0.4739 0.3575 0.5354 0.169 Uiso 1 1 calc R .
C11B C 0.47897(14) 0.2904(4) 0.58613(19) 0.119(2) Uani 1 1 d DU .
H11B H 0.4596 0.2583 0.5701 0.142 Uiso 1 1 calc R .
N12B N 0.47898(12) 0.3458(3) 0.61607(17) 0.1052(17) Uani 1 1 d DU .
O13B O 0.52279(12) 0.3097(4) 0.54051(16) 0.182(3) Uani 1 1 d DU .
C14B C 0.51270(16) 0.2946(5) 0.5629(2) 0.141(3) Uani 1 1 d DU .
C15B C 0.50410(15) 0.3375(4) 0.6590(2) 0.102(2) Uani 1 1 d DU .
O16B O 0.50872(10) 0.3760(3) 0.69062(14) 0.1184(15) Uani 1 1 d DU .
N17B N 0.52584(11) 0.2452(3) 0.59849(18) 0.1167(18) Uani 1 1 d DU .
C18B C 0.50776(13) 0.2382(4) 0.61782(18) 0.117(2) Uani 1 1 d DU .
H18B H 0.5019 0.1823 0.6183 0.140 Uiso 1 1 calc R .
N19B N 0.52152(11) 0.2755(3) 0.66017(16) 0.1028(16) Uani 1 1 d DU .
C20B C 0.55276(14) 0.1969(4) 0.6112(2) 0.139(3) Uani 1 1 d DU .
H20C H 0.5489 0.1424 0.6165 0.166 Uiso 1 1 calc R .
H20D H 0.5551 0.1955 0.5862 0.166 Uiso 1 1 calc R .
C21B C 0.54648(14) 0.2409(4) 0.7011(2) 0.114(2) Uani 1 1 d DU .
H21C H 0.5454 0.2613 0.7256 0.137 Uiso 1 1 calc R .
H21D H 0.5433 0.1832 0.6997 0.137 Uiso 1 1 calc R .
N22B N 0.58122(12) 0.2241(3) 0.64997(18) 0.1067(17) Uani 1 1 d DU .
C23B C 0.59152(13) 0.2092(4) 0.6951(2) 0.115(2) Uani 1 1 d DU .
H23B H 0.5905 0.1517 0.7002 0.138 Uiso 1 1 calc R .
N24B N 0.57680(12) 0.2557(3) 0.71155(17) 0.1094(18) Uani 1 1 d DU .
O25B O 0.60097(11) 0.2782(3) 0.61204(15) 0.1298(17) Uani 1 1 d DU .
C26B C 0.60360(15) 0.2591(4) 0.6465(2) 0.112(2) Uani 1 1 d DU .
C27B C 0.59652(15) 0.3084(4) 0.7435(2) 0.115(2) Uani 1 1 d DU .
O28B O 0.59047(10) 0.3536(3) 0.76426(15) 0.1270(17) Uani 1 1 d DU .
N29B N 0.62905(11) 0.2685(3) 0.68844(18) 0.1119(18) Uani 1 1 d DU .
C30B C 0.62524(13) 0.2392(4) 0.72262(19) 0.111(2) Uani 1 1 d DU .
H30B H 0.6403 0.1964 0.7407 0.133 Uiso 1 1 calc R .
N31B N 0.62493(12) 0.3007(3) 0.74975(17) 0.1154(18) Uani 1 1 d DU .
C32B C 0.65877(14) 0.2971(5) 0.6979(2) 0.132(2) Uani 1 1 d DU .
H32C H 0.6755 0.2630 0.7208 0.158 Uiso 1 1 calc R .
H32D H 0.6586 0.2920 0.6707 0.158 Uiso 1 1 calc R .
C33B C 0.65232(15) 0.3370(5) 0.7879(2) 0.131(2) Uani 1 1 d DU .
H33C H 0.6690 0.2971 0.8025 0.157 Uiso 1 1 calc R .
H33D H 0.6475 0.3530 0.8094 0.157 Uiso 1 1 calc R .
N34B N 0.66582(12) 0.3792(3) 0.71297(18) 0.1093(17) Uani 1 1 d DU .
C35B C 0.68247(14) 0.4025(4) 0.75919(18) 0.1060(19) Uani 1 1 d DU .
H35B H 0.7013 0.3696 0.7782 0.127 Uiso 1 1 calc R .
N36B N 0.66381(13) 0.4065(4) 0.77696(17) 0.1115(18) Uani 1 1 d DU .
O37B O 0.65091(13) 0.4346(3) 0.64576(16) 0.154(2) Uani 1 1 d DU .
C38B C 0.66318(16) 0.4398(4) 0.6860(2) 0.115(2) Uani 1 1 d DU .
C39B C 0.66036(15) 0.4817(4) 0.7871(2) 0.110(2) Uani 1 1 d DU .
O40B O 0.64760(10) 0.5008(3) 0.80543(13) 0.1247(16) Uani 1 1 d DU .
N41B N 0.67716(12) 0.5052(3) 0.71146(17) 0.1067(16) Uani 1 1 d DU .
C42B C 0.69080(13) 0.4900(3) 0.75849(18) 0.1004(18) Uani 1 1 d DU .
H42B H 0.7136 0.4983 0.7766 0.120 Uiso 1 1 calc R .
N43B N 0.67654(12) 0.5303(3) 0.77713(16) 0.1060(16) Uani 1 1 d DU .
C44B C 0.68282(16) 0.5755(4) 0.6938(2) 0.123(2) Uani 1 1 d DU .
H44C H 0.7045 0.5923 0.7147 0.147 Uiso 1 1 calc R .
H44D H 0.6801 0.5617 0.6655 0.147 Uiso 1 1 calc R .
C45B C 0.67985(16) 0.6142(4) 0.7875(2) 0.123(2) Uani 1 1 d DU .
H45C H 0.7015 0.6300 0.8003 0.148 Uiso 1 1 calc R .
H45D H 0.6755 0.6234 0.8103 0.148 Uiso 1 1 calc R .
N46B N 0.66339(13) 0.6386(4) 0.68657(18) 0.1160(18) Uani 1 1 d DU .
C47B C 0.66705(13) 0.6929(4) 0.71928(19) 0.1082(19) Uani 1 1 d DU .
H47B H 0.6882 0.7166 0.7361 0.130 Uiso 1 1 calc R .
N48B N 0.65934(13) 0.6639(3) 0.74911(17) 0.1073(17) Uani 1 1 d DU .
O49B O 0.63203(11) 0.6283(3) 0.60954(15) 0.1315(17) Uani 1 1 d DU .
C50B C 0.64008(15) 0.6615(4) 0.6444(2) 0.106(2) Uani 1 1 d DU .
C51B C 0.63353(15) 0.6995(4) 0.7428(2) 0.103(2) Uani 1 1 d DU .
O52B O 0.62271(11) 0.6885(3) 0.76480(14) 0.1251(17) Uani 1 1 d DU .
N53B N 0.62822(12) 0.7320(3) 0.64689(16) 0.1056(16) Uani 1 1 d DU .
C54B C 0.64188(13) 0.7576(4) 0.69250(18) 0.1055(19) Uani 1 1 d DU .
H54B H 0.6513 0.8112 0.6979 0.127 Uiso 1 1 calc R .
N55B N 0.62224(12) 0.7524(3) 0.70846(16) 0.1032(16) Uani 1 1 d DU .
C56B C 0.60484(16) 0.7765(4) 0.6073(2) 0.121(2) Uani 1 1 d DU .
H56C H 0.6100 0.8333 0.6126 0.146 Uiso 1 1 calc R .
H56D H 0.6057 0.7600 0.5821 0.146 Uiso 1 1 calc R .
C57B C 0.59764(14) 0.8084(4) 0.6970(2) 0.108(2) Uani 1 1 d DU .
H57C H 0.5948 0.8109 0.7215 0.130 Uiso 1 1 calc R .
H57D H 0.6040 0.8614 0.6937 0.130 Uiso 1 1 calc R .
N58B N 0.57441(13) 0.7658(3) 0.59585(18) 0.1103(18) Uani 1 1 d DU .
C59B C 0.55990(14) 0.8104(4) 0.61322(19) 0.118(2) Uani 1 1 d DU .
H59B H 0.5626 0.8684 0.6115 0.141 Uiso 1 1 calc R .
N60B N 0.56838(12) 0.7884(3) 0.65652(17) 0.1081(17) Uani 1 1 d DU .
O61B O 0.55958(12) 0.6761(4) 0.53881(16) 0.160(2) Uani 1 1 d DU .
C62B C 0.55411(18) 0.7185(5) 0.5611(2) 0.138(3) Uani 1 1 d DU .
C63B C 0.54473(16) 0.7505(4) 0.6557(2) 0.107(2) Uani 1 1 d DU .
O64B O 0.54556(12) 0.7270(3) 0.68792(17) 0.1392(19) Uani 1 1 d DU .
N65B N 0.52509(14) 0.7330(5) 0.55157(19) 0.175(3) Uani 1 1 d DU .
H65B H 0.5082 0.7121 0.5289 0.210 Uiso 1 1 calc R .
C66B C 0.52529(14) 0.7871(4) 0.5833(2) 0.136(3) Uani 1 1 d DU .
H66B H 0.5116 0.8338 0.5685 0.163 Uiso 1 1 calc R .
N67B N 0.51949(13) 0.7486(4) 0.6128(2) 0.127(2) Uani 1 1 d DU .
H67B H 0.5018 0.7264 0.6044 0.153 Uiso 1 1 calc R .

loop_
_atom_site_aniso_label
_atom_site_aniso_U_11
_atom_site_aniso_U_22
_atom_site_aniso_U_33
_atom_site_aniso_U_23
_atom_site_aniso_U_13
_atom_site_aniso_U_12
Na1 0.166(3) 0.157(3) 0.086(2) 0.0270(19) 0.082(2) 0.064(2)
Na2 0.162(3) 0.143(3) 0.128(3) -0.016(2) 0.095(2) 0.007(2)
Na3 0.171(6) 0.170(6) 0.101(4) 0.018(3) 0.073(4) -0.006(4)
Na4 0.171(6) 0.170(6) 0.101(4) 0.018(3) 0.073(4) -0.006(4)
Na1A 0.166(3) 0.157(3) 0.086(2) 0.0270(19) 0.082(2) 0.064(2)
Na2A 0.162(3) 0.143(3) 0.128(3) -0.016(2) 0.095(2) 0.007(2)
Na3A 0.171(6) 0.170(6) 0.101(4) 0.018(3) 0.073(4) -0.006(4)
Na4A 0.171(6) 0.170(6) 0.101(4) 0.018(3) 0.073(4) -0.006(4)
C1AB 0.116(7) 0.138(7) 0.146(7) 0.013(6) 0.083(6) 0.007(6)
N10A 0.117(4) 0.148(5) 0.091(4) 0.011(4) 0.055(3) 0.029(4)
C11A 0.116(5) 0.101(6) 0.108(5) 0.018(4) 0.069(4) 0.032(4)
N12A 0.101(4) 0.126(5) 0.118(4) 0.008(4) 0.062(4) 0.009(4)
O13A 0.162(4) 0.150(4) 0.116(4) 0.018(3) 0.099(3) 0.037(3)
C14A 0.127(6) 0.131(7) 0.092(5) 0.013(4) 0.071(5) 0.033(5)
C15A 0.099(5) 0.130(7) 0.112(5) 0.016(5) 0.068(5) 0.020(5)
O16A 0.138(4) 0.163(5) 0.140(4) -0.002(4) 0.097(4) 0.007(3)
N17A 0.113(4) 0.115(5) 0.095(4) 0.016(3) 0.061(3) 0.014(4)
C18A 0.120(5) 0.094(5) 0.097(4) 0.014(4) 0.068(4) 0.025(4)
N19A 0.120(4) 0.112(5) 0.099(4) -0.007(4) 0.067(3) 0.013(4)
C20A 0.119(5) 0.110(6) 0.164(6) 0.036(5) 0.095(5) 0.001(4)
C21A 0.123(5) 0.114(5) 0.085(4) -0.027(4) 0.063(4) -0.001(4)
N22A 0.101(4) 0.107(4) 0.094(4) 0.001(3) 0.057(3) 0.019(3)
C23A 0.108(5) 0.121(5) 0.098(5) -0.023(4) 0.047(5) 0.002(4)
N24A 0.120(4) 0.120(5) 0.098(4) -0.005(3) 0.066(4) 0.019(4)
O25A 0.135(4) 0.127(4) 0.134(4) 0.016(3) 0.097(4) 0.027(3)
C26A 0.091(5) 0.118(6) 0.111(5) -0.003(5) 0.060(5) 0.007(4)
C27A 0.154(7) 0.153(7) 0.094(6) 0.006(5) 0.086(6) 0.023(5)
O28A 0.224(6) 0.158(5) 0.172(5) 0.046(4) 0.156(5) 0.061(4)
N29A 0.084(4) 0.128(5) 0.090(4) -0.006(3) 0.043(3) 0.017(3)
C30A 0.118(6) 0.153(7) 0.087(5) -0.009(4) 0.040(5) 0.023(5)
N31A 0.159(6) 0.152(5) 0.079(4) 0.022(4) 0.068(4) 0.044(4)
C32A 0.084(5) 0.132(6) 0.123(6) -0.005(5) 0.038(4) 0.016(4)
C33A 0.184(8) 0.156(6) 0.066(5) 0.003(4) 0.050(5) 0.034(5)
N34A 0.094(4) 0.129(5) 0.098(4) 0.015(4) 0.038(4) 0.021(4)
C35A 0.109(5) 0.148(6) 0.091(5) 0.009(5) 0.035(5) 0.022(5)
N36A 0.136(6) 0.148(5) 0.109(5) 0.002(4) 0.054(5) 0.028(4)
O37A 0.092(3) 0.129(4) 0.105(3) 0.017(3) 0.056(3) 0.027(3)
C38A 0.071(5) 0.119(6) 0.112(6) 0.018(5) 0.046(5) 0.031(4)
C39A 0.140(8) 0.161(7) 0.087(5) 0.010(6) 0.067(6) 0.029(5)
O40A 0.196(6) 0.212(6) 0.143(4) 0.060(4) 0.130(4) 0.071(4)
N41A 0.092(4) 0.135(5) 0.103(4) 0.017(4) 0.054(4) 0.019(4)
C42A 0.104(5) 0.152(6) 0.110(5) 0.030(5) 0.046(5) 0.030(5)
N43A 0.125(5) 0.146(5) 0.115(5) 0.029(4) 0.066(4) 0.027(4)
C44A 0.082(4) 0.132(6) 0.139(6) 0.009(5) 0.064(4) 0.020(4)
C45A 0.133(6) 0.169(7) 0.126(5) 0.030(6) 0.084(5) 0.016(5)
N46A 0.112(4) 0.112(5) 0.134(4) 0.017(4) 0.081(4) 0.014(4)
C47A 0.125(5) 0.113(6) 0.149(5) 0.042(5) 0.094(5) 0.029(5)
N48A 0.104(4) 0.138(5) 0.125(4) 0.034(4) 0.068(4) 0.035(4)
O49A 0.132(4) 0.153(5) 0.130(4) -0.010(3) 0.087(3) -0.032(3)
C50A 0.115(5) 0.121(7) 0.107(5) -0.012(5) 0.075(4) -0.011(5)
C51A 0.105(5) 0.136(7) 0.133(6) 0.032(5) 0.087(5) 0.016(5)
O52A 0.134(4) 0.210(6) 0.137(4) 0.013(4) 0.097(4) 0.028(4)
N53A 0.107(4) 0.104(4) 0.130(4) 0.002(4) 0.081(3) -0.003(4)
C54A 0.111(5) 0.108(6) 0.155(5) 0.024(4) 0.097(5) 0.018(4)
N55A 0.114(4) 0.136(5) 0.124(4) 0.022(4) 0.080(4) 0.028(4)
C56A 0.104(5) 0.117(6) 0.150(5) -0.026(5) 0.071(5) -0.017(4)
C57A 0.107(5) 0.171(8) 0.147(6) 0.016(5) 0.086(5) 0.000(5)
N58A 0.089(4) 0.130(6) 0.122(5) -0.010(4) 0.061(4) -0.009(4)
C59A 0.109(5) 0.141(6) 0.130(6) -0.016(4) 0.070(5) 0.004(4)
N60A 0.105(4) 0.133(5) 0.132(5) -0.016(4) 0.075(4) 0.007(4)
O61A 0.159(5) 0.169(5) 0.152(5) -0.003(4) 0.107(4) -0.011(4)
C62A 0.122(6) 0.162(9) 0.122(7) -0.015(5) 0.075(6) 0.003(6)
C63A 0.088(6) 0.178(8) 0.146(6) -0.023(6) 0.067(6) 0.018(5)
O64A 0.123(4) 0.170(5) 0.163(5) -0.049(4) 0.096(4) -0.012(3)
N65A 0.126(5) 0.228(8) 0.146(6) 0.041(5) 0.077(5) 0.023(5)
C66A 0.123(6) 0.187(9) 0.139(6) 0.001(5) 0.074(5) 0.004(5)
N67A 0.116(5) 0.161(6) 0.150(5) -0.007(5) 0.077(5) 0.031(4)
N10B 0.106(4) 0.211(7) 0.101(4) 0.003(4) 0.054(4) 0.034(4)
C11B 0.102(5) 0.140(7) 0.108(5) -0.033(4) 0.056(4) -0.001(4)
N12B 0.079(4) 0.126(5) 0.093(4) -0.017(4) 0.037(3) 0.021(4)
O13B 0.121(4) 0.327(8) 0.106(4) 0.004(4) 0.070(3) 0.022(5)
C14B 0.099(6) 0.225(10) 0.093(6) -0.013(5) 0.051(5) 0.006(6)
C15B 0.096(5) 0.125(6) 0.086(5) -0.014(4) 0.052(4) -0.004(4)
O16B 0.107(3) 0.146(4) 0.094(3) -0.031(3) 0.052(3) -0.009(3)
N17B 0.083(4) 0.154(6) 0.110(4) -0.034(4) 0.053(4) -0.005(3)
C18B 0.091(5) 0.152(6) 0.116(5) -0.026(4) 0.063(4) 0.006(4)
N19B 0.093(4) 0.126(5) 0.093(4) -0.011(3) 0.054(3) 0.009(3)
C20B 0.085(5) 0.150(7) 0.169(6) -0.074(5) 0.064(5) -0.011(4)
C21B 0.099(5) 0.137(6) 0.116(5) 0.014(5) 0.066(4) 0.005(4)
N22B 0.089(4) 0.116(5) 0.117(4) -0.020(4) 0.059(3) -0.002(3)
C23B 0.099(5) 0.108(6) 0.135(5) 0.006(4) 0.064(5) 0.016(4)
N24B 0.090(4) 0.147(5) 0.084(4) -0.004(3) 0.045(3) -0.009(4)
O25B 0.122(4) 0.167(5) 0.111(4) -0.038(4) 0.072(3) -0.018(3)
C26B 0.083(5) 0.132(7) 0.113(5) -0.022(5) 0.050(5) 0.004(4)
C27B 0.108(5) 0.157(8) 0.083(6) 0.012(4) 0.055(5) 0.003(5)
O28B 0.116(4) 0.181(5) 0.105(4) -0.023(3) 0.075(3) -0.014(3)
N29B 0.076(4) 0.143(5) 0.108(4) -0.028(4) 0.047(3) -0.007(3)
C30B 0.094(4) 0.116(6) 0.110(5) 0.014(4) 0.048(4) 0.015(4)
N31B 0.085(4) 0.155(5) 0.090(4) -0.010(3) 0.039(3) -0.009(4)
C32B 0.101(5) 0.146(6) 0.145(6) -0.034(5) 0.066(5) -0.012(5)
C33B 0.109(5) 0.155(6) 0.094(5) -0.002(5) 0.035(4) -0.006(5)
N34B 0.096(4) 0.132(5) 0.109(4) -0.028(4) 0.062(4) -0.007(4)
C35B 0.077(5) 0.134(5) 0.082(4) -0.008(4) 0.029(4) 0.012(4)
N36B 0.102(4) 0.141(5) 0.096(4) -0.016(4) 0.058(3) -0.005(4)
O37B 0.180(5) 0.206(5) 0.100(3) -0.029(4) 0.093(4) -0.037(4)
C38B 0.105(6) 0.159(6) 0.096(5) -0.017(5) 0.065(5) -0.002(5)
C39B 0.094(6) 0.164(6) 0.079(5) -0.005(5) 0.053(4) 0.006(5)
O40B 0.116(4) 0.188(5) 0.075(3) -0.002(3) 0.056(3) 0.021(3)
N41B 0.098(4) 0.139(4) 0.092(4) -0.029(3) 0.059(4) -0.012(4)
C42B 0.083(5) 0.129(5) 0.099(4) -0.005(4) 0.057(4) 0.021(4)
N43B 0.094(4) 0.141(4) 0.078(4) -0.007(4) 0.046(3) 0.018(4)
C44B 0.112(6) 0.149(6) 0.144(6) 0.006(5) 0.094(5) 0.010(5)
C45B 0.115(6) 0.143(6) 0.079(5) -0.028(4) 0.034(4) 0.018(5)
N46B 0.107(5) 0.148(5) 0.103(4) -0.013(4) 0.065(4) 0.013(4)
C47B 0.083(4) 0.117(6) 0.111(5) -0.021(4) 0.046(4) -0.020(4)
N48B 0.106(4) 0.128(5) 0.087(4) -0.012(3) 0.054(4) 0.011(3)
O49B 0.160(4) 0.166(5) 0.094(3) -0.010(3) 0.087(3) 0.007(4)
C50B 0.105(6) 0.132(6) 0.111(5) -0.006(5) 0.080(5) 0.003(4)
C51B 0.106(5) 0.110(6) 0.094(6) -0.010(4) 0.056(5) 0.000(4)
O52B 0.146(4) 0.143(4) 0.105(4) 0.019(3) 0.082(3) 0.048(3)
N53B 0.112(4) 0.124(5) 0.088(4) 0.005(3) 0.060(3) 0.001(3)
C54B 0.094(5) 0.128(5) 0.100(4) -0.016(4) 0.057(4) -0.019(4)
N55B 0.112(4) 0.124(5) 0.092(4) -0.004(3) 0.068(4) 0.006(3)
C56B 0.137(5) 0.134(6) 0.114(5) 0.026(4) 0.083(5) 0.002(5)
C57B 0.110(5) 0.111(6) 0.115(5) -0.003(4) 0.071(4) 0.006(4)
N58B 0.106(4) 0.133(5) 0.091(4) 0.009(3) 0.055(4) 0.008(4)
C59B 0.121(5) 0.132(6) 0.101(5) 0.019(4) 0.062(4) 0.007(5)
N60B 0.106(4) 0.136(5) 0.099(4) 0.009(4) 0.067(3) 0.008(4)
O61B 0.142(4) 0.231(6) 0.108(4) -0.038(4) 0.071(4) -0.003(4)
C62B 0.120(6) 0.202(10) 0.086(6) 0.013(5) 0.054(5) 0.018(6)
C63B 0.110(5) 0.104(6) 0.129(6) 0.000(5) 0.079(5) 0.019(5)
O64B 0.166(5) 0.150(4) 0.161(4) 0.014(4) 0.128(4) 0.006(4)
N65B 0.123(5) 0.264(9) 0.111(5) -0.026(5) 0.049(4) 0.008(5)
C66B 0.111(5) 0.162(8) 0.127(6) 0.029(5) 0.063(5) 0.035(5)
N67B 0.115(4) 0.133(5) 0.140(5) -0.022(5) 0.075(4) -0.005(4)

loop_
_atom_type_symbol
_atom_type_description
_atom_type_scat_dispersion_real
_atom_type_scat_dispersion_imag
_atom_type_scat_source
C C 0.0033 0.0016 'International Tables Vol C Tables 4.2.6.8 and 6.1.1.4'
H H 0.0000 0.0000 'International Tables Vol C Tables 4.2.6.8 and 6.1.1.4'
N N 0.0061 0.0033 'International Tables Vol C Tables 4.2.6.8 and 6.1.1.4'
O O 0.0106 0.0060 'International Tables Vol C Tables 4.2.6.8 and 6.1.1.4'
Na Na 0.0362 0.0249 'International Tables Vol C Tables 4.2.6.8 and 6.1.1.4'
F F 0.0171 0.0103 'International Tables Vol C Tables 4.2.6.8 and 6.1.1.4'

loop_
_geom_angle_atom_site_label_1
_geom_angle_atom_site_label_2
_geom_angle_atom_site_label_3
_geom_angle
_geom_angle_site_symmetry_1
_geom_angle_site_symmetry_3
O25A Na1 O13A 95.22(18) . .
O25A Na1 O40B 164.9(2) . 2_656
O13A Na1 O40B 81.72(18) . 2_656
O64B Na2 O52B 91.93(18) 2_656 2_656
O64B Na2 O61A 97.5(2) 2_656 .
O52B Na2 O61A 75.93(19) 2_656 .
O28A Na3 O49B 90.9(3) . 5_666
O28A Na3 O16A 87.8(3) . .
O49B Na3 O16A 95.3(3) 5_666 .
O28A Na3 O37B 79.1(3) . 5_666
O49B Na3 O37B 87.8(3) 5_666 5_666
O16A Na3 O37B 166.6(4) . 5_666
O52A Na4 O25B 156.5(7) . 5_666
O52A Na4 O40A 93.5(5) . .
O25B Na4 O40A 109.9(5) 5_666 .
N12B C1AB N12A 112.6(6) . .
C14A N10A C11A 111.6(5) . .
N12A C11A N10A 112.3(5) . .
N12A C11A C18A 102.8(4) . .
N10A C11A C18A 104.0(4) . .
C15A N12A C11A 112.8(5) . .
C15A N12A C1AB 123.2(5) . .
C11A N12A C1AB 123.3(5) . .
C14A O13A Na1 143.3(4) . .
O13A C14A N17A 126.1(6) . .
O13A C14A N10A 125.1(6) . .
N17A C14A N10A 108.8(5) . .
O16A C15A N12A 124.6(6) . .
O16A C15A N19A 127.4(6) . .
N12A C15A N19A 108.0(5) . .
C15A O16A Na3 139.7(5) . .
C14A N17A C18A 113.0(5) . .
C14A N17A C20A 122.9(5) . .
C18A N17A C20A 123.5(5) . .
N19A C18A N17A 114.6(5) . .
N19A C18A C11A 103.6(4) . .
N17A C18A C11A 102.4(4) . .
C15A N19A C18A 112.4(5) . .
C15A N19A C21A 123.4(5) . .
C18A N19A C21A 123.3(5) . .
N17A C20A N22A 113.1(5) . .
N24A C21A N19A 114.9(5) . .
C26A N22A C23A 111.8(5) . .
C26A N22A C20A 122.4(5) . .
C23A N22A C20A 124.9(5) . .
N22A C23A N24A 114.3(5) . .
N22A C23A C30A 104.1(4) . .
N24A C23A C30A 101.8(5) . .
C27A N24A C21A 122.7(6) . .
C27A N24A C23A 113.1(5) . .
C21A N24A C23A 124.2(5) . .
C26A O25A Na1 144.4(5) . .
O25A C26A N29A 125.2(6) . .
O25A C26A N22A 125.7(6) . .
N29A C26A N22A 109.0(5) . .
O28A C27A N31A 125.5(7) . .
O28A C27A N24A 126.1(7) . .
N31A C27A N24A 108.1(5) . .
C27A O28A Na3 155.5(6) . .
C26A N29A C32A 122.9(5) . .
C26A N29A C30A 111.9(5) . .
C32A N29A C30A 125.1(5) . .
N31A C30A N29A 114.1(5) . .
N31A C30A C23A 104.9(5) . .
N29A C30A C23A 102.8(4) . .
C27A N31A C30A 111.7(5) . .
C27A N31A C33A 122.8(6) . .
C30A N31A C33A 124.5(6) . .
N34A C32A N29A 115.3(6) . .
N36A C33A N31A 114.6(6) . .
C38A N34A C32A 121.9(6) . .
C38A N34A C35A 112.4(5) . .
C32A N34A C35A 125.5(6) . .
N34A C35A N36A 115.8(6) . .
N34A C35A C42A 104.0(5) . .
N36A C35A C42A 103.0(5) . .
C39A N36A C33A 123.1(6) . .
C39A N36A C35A 112.4(6) . .
C33A N36A C35A 122.5(6) . .
O37A C38A N41A 125.7(6) . .
O37A C38A N34A 125.8(7) . .
N41A C38A N34A 108.5(5) . .
O40A C39A N43A 126.2(7) . .
O40A C39A N36A 125.6(7) . .
N43A C39A N36A 108.2(6) . .
C39A O40A Na4 139.9(6) . .
C38A N41A C44A 121.8(5) . .
C38A N41A C42A 112.2(5) . .
C44A N41A C42A 123.7(5) . .
N43A C42A N41A 113.8(5) . .
N43A C42A C35A 104.5(5) . .
N41A C42A C35A 102.7(5) . .
C39A N43A C42A 111.7(5) . .
C39A N43A C45A 121.7(6) . .
C42A N43A C45A 126.3(6) . .
N41A C44A N46A 113.3(5) . .
N48A C45A N43A 116.3(7) . .
C50A N46A C47A 111.6(5) . .
C50A N46A C44A 122.1(5) . .
C47A N46A C44A 125.9(5) . .
N46A C47A N48A 114.2(5) . .
N46A C47A C54A 104.5(4) . .
N48A C47A C54A 102.8(5) . .
C51A N48A C45A 120.2(6) . .
C51A N48A C47A 112.1(5) . .
C45A N48A C47A 127.2(6) . .
O49A C50A N53A 125.6(6) . .
O49A C50A N46A 125.4(6) . .
N53A C50A N46A 108.8(5) . .
O52A C51A N55A 127.5(6) . .
O52A C51A N48A 124.4(6) . .
N55A C51A N48A 108.1(5) . .
C51A O52A Na4 151.0(6) . .
C50A N53A C54A 112.5(5) . .
C50A N53A C56A 123.0(5) . .
C54A N53A C56A 124.0(5) . .
N55A C54A N53A 114.9(5) . .
N55A C54A C47A 104.5(5) . .
N53A C54A C47A 102.6(4) . .
C51A N55A C54A 112.5(5) . .
C51A N55A C57A 122.2(5) . .
C54A N55A C57A 123.8(5) . .
N58A C56A N53A 117.1(6) . .
N60A C57A N55A 114.3(6) . .
C62A N58A C56A 121.5(6) . .
C62A N58A C59A 112.7(5) . .
C56A N58A C59A 125.2(6) . .
N60A C59A N58A 116.8(6) . .
N60A C59A C66A 102.6(5) . .
N58A C59A C66A 103.9(5) . .
C63A N60A C57A 124.2(6) . .
C63A N60A C59A 112.3(5) . .
C57A N60A C59A 123.3(6) . .
C62A O61A Na2 117.9(5) . .
O61A C62A N65A 125.5(7) . .
O61A C62A N58A 126.6(7) . .
N65A C62A N58A 107.8(6) . .
O64A C63A N67A 125.4(7) . .
O64A C63A N60A 126.4(7) . .
N67A C63A N60A 108.0(5) . .
C62A N65A C66A 113.1(5) . .
N67A C66A N65A 116.2(7) . .
N67A C66A C59A 104.3(5) . .
N65A C66A C59A 101.8(5) . .
C63A N67A C66A 112.3(5) . .
C14B N10B C11B 113.3(5) . .
N12B C11B N10B 115.7(6) . .
N12B C11B C18B 102.6(4) . .
N10B C11B C18B 103.4(4) . .
C15B N12B C1AB 122.6(6) . .
C15B N12B C11B 113.0(5) . .
C1AB N12B C11B 123.5(5) . .
O13B C14B N17B 126.2(7) . .
O13B C14B N10B 126.1(7) . .
N17B C14B N10B 107.8(5) . .
O16B C15B N12B 125.2(6) . .
O16B C15B N19B 126.9(6) . .
N12B C15B N19B 107.8(5) . .
C14B N17B C20B 121.7(5) . .
C14B N17B C18B 113.1(5) . .
C20B N17B C18B 124.6(5) . .
N19B C18B N17B 114.4(5) . .
N19B C18B C11B 103.9(4) . .
N17B C18B C11B 102.2(4) . .
C15B N19B C18B 112.4(5) . .
C15B N19B C21B 122.6(5) . .
C18B N19B C21B 123.5(5) . .
N22B C20B N17B 114.5(5) . .
N24B C21B N19B 115.2(5) . .
C26B N22B C20B 120.7(6) . .
C26B N22B C23B 112.9(5) . .
C20B N22B C23B 125.9(6) . .
N22B C23B N24B 115.8(5) . .
N22B C23B C30B 104.0(5) . .
N24B C23B C30B 103.3(5) . .
C27B N24B C21B 122.3(5) . .
C27B N24B C23B 112.8(5) . .
C21B N24B C23B 124.3(5) . .
C26B O25B Na4 138.7(6) . 5_666
O25B C26B N29B 126.6(6) . .
O25B C26B N22B 126.4(6) . .
N29B C26B N22B 106.9(5) . .
O28B C27B N24B 126.6(6) . .
O28B C27B N31B 125.5(6) . .
N24B C27B N31B 107.9(5) . .
C26B N29B C30B 113.9(5) . .
C26B N29B C32B 122.6(5) . .
C30B N29B C32B 123.1(5) . .
N31B C30B N29B 113.7(5) . .
N31B C30B C23B 103.6(4) . .
N29B C30B C23B 102.2(4) . .
C27B N31B C30B 112.4(5) . .
C27B N31B C33B 120.5(5) . .
C30B N31B C33B 125.2(5) . .
N34B C32B N29B 114.2(6) . .
N31B C33B N36B 114.0(6) . .
C38B N34B C35B 112.5(5) . .
C38B N34B C32B 122.4(6) . .
C35B N34B C32B 123.8(6) . .
N36B C35B N34B 114.7(5) . .
N36B C35B C42B 103.3(4) . .
N34B C35B C42B 103.4(4) . .
C39B N36B C35B 113.0(5) . .
C39B N36B C33B 122.3(6) . .
C35B N36B C33B 124.4(6) . .
C38B O37B Na3 141.9(5) . 5_666
O37B C38B N41B 126.3(6) . .
O37B C38B N34B 125.1(6) . .
N41B C38B N34B 108.5(5) . .
O40B C39B N36B 126.1(6) . .
O40B C39B N43B 126.4(6) . .
N36B C39B N43B 107.1(5) . .
C39B O40B Na1 123.1(4) . 2_656
C38B N41B C44B 121.6(5) . .
C38B N41B C42B 112.2(5) . .
C44B N41B C42B 125.0(5) . .
N43B C42B N41B 115.6(5) . .
N43B C42B C35B 102.8(4) . .
N41B C42B C35B 103.3(4) . .
C39B N43B C42B 113.8(5) . .
C39B N43B C45B 121.3(5) . .
C42B N43B C45B 124.8(5) . .
N46B C44B N41B 113.6(6) . .
N43B C45B N48B 113.4(5) . .
C50B N46B C44B 121.4(6) . .
C50B N46B C47B 111.7(5) . .
C44B N46B C47B 126.4(6) . .
N46B C47B N48B 116.6(5) . .
N46B C47B C54B 105.0(4) . .
N48B C47B C54B 102.5(4) . .
C51B N48B C47B 112.8(5) . .
C51B N48B C45B 122.4(5) . .
C47B N48B C45B 123.7(5) . .
C50B O49B Na3 145.8(5) . 5_666
O49B C50B N53B 124.2(6) . .
O49B C50B N46B 127.0(6) . .
N53B C50B N46B 108.7(5) . .
O52B C51B N55B 125.1(6) . .
O52B C51B N48B 126.3(6) . .
N55B C51B N48B 108.5(5) . .
C51B O52B Na2 138.1(5) . 2_656
C50B N53B C54B 112.6(5) . .
C50B N53B C56B 122.5(5) . .
C54B N53B C56B 124.8(5) . .
N55B C54B N53B 116.1(5) . .
N55B C54B C47B 104.2(4) . .
N53B C54B C47B 101.8(4) . .
C51B N55B C54B 111.7(5) . .
C51B N55B C57B 123.0(5) . .
C54B N55B C57B 123.9(5) . .
N58B C56B N53B 113.8(5) . .
N60B C57B N55B 113.4(5) . .
C62B N58B C56B 120.6(6) . .
C62B N58B C59B 112.9(5) . .
C56B N58B C59B 125.8(6) . .
N60B C59B N58B 115.8(5) . .
N60B C59B C66B 103.0(5) . .
N58B C59B C66B 104.5(5) . .
C63B N60B C59B 112.4(5) . .
C63B N60B C57B 123.5(5) . .
C59B N60B C57B 124.0(5) . .
O61B C62B N58B 127.4(7) . .
O61B C62B N65B 124.7(7) . .
N58B C62B N65B 107.5(5) . .
O64B C63B N67B 125.8(7) . .
O64B C63B N60B 125.9(7) . .
N67B C63B N60B 108.1(5) . .
C63B O64B Na2 146.9(5) . 2_656
C62B N65B C66B 113.1(5) . .
N67B C66B N65B 113.5(6) . .
N67B C66B C59B 104.1(5) . .
N65B C66B C59B 101.6(5) . .
C63B N67B C66B 112.0(5) . .

loop_
_geom_bond_atom_site_label_1
_geom_bond_atom_site_label_2
_geom_bond_distance
_geom_bond_site_symmetry_2
Na1 O25A 2.279(6) .
Na1 O13A 2.373(5) .
Na1 O40B 2.406(5) 2_656
Na2 O64B 2.260(6) 2_656
Na2 O52B 2.485(6) 2_656
Na2 O61A 2.500(6) .
Na3 O28A 2.070(9) .
Na3 O49B 2.269(9) 5_666
Na3 O16A 2.560(8) .
Na3 O37B 2.673(9) 5_666
Na4 O52A 2.137(13) .
Na4 O25B 2.451(13) 5_666
Na4 O40A 2.473(14) .
C1AB N12B 1.398(7) .
C1AB N12A 1.511(8) .
N10A C14A 1.361(5) .
N10A C11A 1.445(5) .
C11A N12A 1.436(5) .
C11A C18A 1.547(6) .
N12A C15A 1.357(6) .
O13A C14A 1.225(5) .
C14A N17A 1.353(5) .
C15A O16A 1.223(5) .
C15A N19A 1.364(5) .
N17A C18A 1.447(5) .
N17A C20A 1.458(5) .
C18A N19A 1.428(5) .
N19A C21A 1.439(5) .
C20A N22A 1.481(7) .
C21A N24A 1.418(7) .
N22A C26A 1.363(5) .
N22A C23A 1.428(5) .
C23A N24A 1.441(5) .
C23A C30A 1.538(6) .
N24A C27A 1.371(6) .
O25A C26A 1.211(5) .
C26A N29A 1.354(5) .
C27A O28A 1.224(5) .
C27A N31A 1.355(6) .
N29A C32A 1.443(5) .
N29A C30A 1.448(5) .
C30A N31A 1.439(6) .
N31A C33A 1.441(6) .
C32A N34A 1.417(8) .
C33A N36A 1.427(8) .
N34A C38A 1.366(6) .
N34A C35A 1.430(6) .
C35A N36A 1.434(6) .
C35A C42A 1.540(6) .
N36A C39A 1.378(6) .
O37A C38A 1.203(5) .
C38A N41A 1.356(6) .
C39A O40A 1.214(5) .
C39A N43A 1.365(6) .
N41A C44A 1.449(5) .
N41A C42A 1.458(5) .
C42A N43A 1.435(5) .
N43A C45A 1.450(6) .
C44A N46A 1.452(7) .
C45A N48A 1.412(8) .
N46A C50A 1.364(5) .
N46A C47A 1.442(5) .
C47A N48A 1.446(5) .
C47A C54A 1.535(6) .
N48A C51A 1.372(6) .
O49A C50A 1.217(5) .
C50A N53A 1.356(5) .
C51A O52A 1.213(5) .
C51A N55A 1.359(6) .
N53A C54A 1.454(5) .
N53A C56A 1.456(5) .
C54A N55A 1.423(5) .
N55A C57A 1.432(5) .
C56A N58A 1.376(7) .
C57A N60A 1.399(8) .
N58A C62A 1.359(6) .
N58A C59A 1.431(5) .
C59A N60A 1.430(5) .
C59A C66A 1.539(6) .
N60A C63A 1.374(6) .
O61A C62A 1.217(5) .
C62A N65A 1.345(6) .
C63A O64A 1.205(5) .
C63A N67A 1.354(6) .
N65A C66A 1.456(6) .
C66A N67A 1.421(6) .
N10B C14B 1.358(6) .
N10B C11B 1.432(5) .
C11B N12B 1.429(5) .
C11B C18B 1.546(6) .
N12B C15B 1.363(5) .
O13B C14B 1.212(5) .
C14B N17B 1.352(6) .
C15B O16B 1.215(5) .
C15B N19B 1.364(5) .
N17B C20B 1.448(5) .
N17B C18B 1.456(5) .
C18B N19B 1.422(5) .
N19B C21B 1.434(5) .
C20B N22B 1.424(7) .
C21B N24B 1.418(7) .
N22B C26B 1.368(6) .
N22B C23B 1.427(5) .
C23B N24B 1.435(5) .
C23B C30B 1.532(6) .
N24B C27B 1.355(6) .
O25B C26B 1.220(5) .
O25B Na4 2.451(13) 5_666
C26B N29B 1.349(5) .
C27B O28B 1.227(5) .
C27B N31B 1.365(5) .
N29B C30B 1.444(5) .
N29B C32B 1.461(5) .
C30B N31B 1.432(5) .
N31B C33B 1.447(5) .
C32B N34B 1.451(8) .
C33B N36B 1.464(8) .
N34B C38B 1.364(6) .
N34B C35B 1.441(5) .
C35B N36B 1.434(5) .
C35B C42B 1.536(6) .
N36B C39B 1.354(6) .
O37B C38B 1.222(5) .
O37B Na3 2.673(9) 5_666
C38B N41B 1.352(6) .
C39B O40B 1.215(5) .
C39B N43B 1.357(5) .
O40B Na1 2.406(5) 2_656
N41B C44B 1.450(5) .
N41B C42B 1.453(5) .
C42B N43B 1.422(5) .
N43B C45B 1.443(5) .
C44B N46B 1.382(7) .
C45B N48B 1.450(7) .
N46B C50B 1.367(6) .
N46B C47B 1.421(5) .
C47B N48B 1.431(5) .
C47B C54B 1.550(6) .
N48B C51B 1.363(5) .
O49B C50B 1.218(5) .
O49B Na3 2.269(9) 5_666
C50B N53B 1.361(5) .
C51B O52B 1.220(5) .
C51B N55B 1.363(5) .
O52B Na2 2.485(6) 2_656
N53B C54B 1.449(5) .
N53B C56B 1.459(5) .
C54B N55B 1.429(5) .
N55B C57B 1.445(5) .
C56B N58B 1.399(7) .
C57B N60B 1.436(7) .
N58B C62B 1.354(6) .
N58B C59B 1.433(5) .
C59B N60B 1.419(5) .
C59B C66B 1.537(6) .
N60B C63B 1.368(6) .
O61B C62B 1.223(5) .
C62B N65B 1.364(6) .
C63B O64B 1.208(5) .
C63B N67B 1.358(6) .
O64B Na2 2.260(6) 2_656
N65B C66B 1.461(6) .
C66B N67B 1.417(6) .

loop_
_geom_torsion_atom_site_label_1
_geom_torsion_atom_site_label_2
_geom_torsion_atom_site_label_3
_geom_torsion_atom_site_label_4
_geom_torsion
_geom_torsion_site_symmetry_1
_geom_torsion_site_symmetry_4
C14A N10A C11A N12A 114.8(6) . .
C14A N10A C11A C18A 4.4(7) . .
N10A C11A N12A C15A -115.2(6) . .
C18A C11A N12A C15A -4.1(7) . .
N10A C11A N12A C1AB 74.3(7) . .
C18A C11A N12A C1AB -174.5(6) . .
N12B C1AB N12A C15A -103.8(8) . .
N12B C1AB N12A C11A 65.6(8) . .
O25A Na1 O13A C14A 15.6(9) . .
O40B Na1 O13A C14A -179.2(8) 2_656 .
Na1 O13A C14A N17A -38.5(13) . .
Na1 O13A C14A N10A 140.6(6) . .
C11A N10A C14A O13A 175.7(7) . .
C11A N10A C14A N17A -5.1(8) . .
C11A N12A C15A O16A -173.0(7) . .
C1AB N12A C15A O16A -2.5(12) . .
C11A N12A C15A N19A 6.4(8) . .
C1AB N12A C15A N19A 176.9(6) . .
N12A C15A O16A Na3 -154.3(6) . .
N19A C15A O16A Na3 26.4(13) . .
O28A Na3 O16A C15A 12.2(9) . .
O49B Na3 O16A C15A -78.5(9) 5_666 .
O37B Na3 O16A C15A 24.4(19) 5_666 .
O13A C14A N17A C18A -177.1(7) . .
N10A C14A N17A C18A 3.7(8) . .
O13A C14A N17A C20A -5.7(11) . .
N10A C14A N17A C20A 175.1(6) . .
C14A N17A C18A N19A -112.4(6) . .
C20A N17A C18A N19A 76.3(7) . .
C14A N17A C18A C11A -0.9(7) . .
C20A N17A C18A C11A -172.2(5) . .
N12A C11A C18A N19A 0.3(6) . .
N10A C11A C18A N19A 117.5(5) . .
N12A C11A C18A N17A -119.2(5) . .
N10A C11A C18A N17A -2.0(6) . .
O16A C15A N19A C18A 173.2(7) . .
N12A C15A N19A C18A -6.2(8) . .
O16A C15A N19A C21A 3.8(12) . .
N12A C15A N19A C21A -175.5(6) . .
N17A C18A N19A C15A 114.3(6) . .
C11A C18A N19A C15A 3.6(7) . .
N17A C18A N19A C21A -76.4(7) . .
C11A C18A N19A C21A 172.9(5) . .
C14A N17A C20A N22A 103.1(7) . .
C18A N17A C20A N22A -86.4(7) . .
C15A N19A C21A N24A -102.4(7) . .
C18A N19A C21A N24A 89.4(7) . .
N17A C20A N22A C26A -104.2(7) . .
N17A C20A N22A C23A 87.4(7) . .
C26A N22A C23A N24A 115.3(6) . .
C20A N22A C23A N24A -75.1(7) . .
C26A N22A C23A C30A 5.2(7) . .
C20A N22A C23A C30A 174.7(5) . .
N19A C21A N24A C27A 90.9(8) . .
N19A C21A N24A C23A -88.5(7) . .
N22A C23A N24A C27A -104.9(6) . .
C30A C23A N24A C27A 6.6(7) . .
N22A C23A N24A C21A 74.6(7) . .
C30A C23A N24A C21A -173.9(5) . .
O13A Na1 O25A C26A -20.7(9) . .
O40B Na1 O25A C26A -98.2(11) 2_656 .
Na1 O25A C26A N29A -139.4(6) . .
Na1 O25A C26A N22A 45.1(13) . .
C23A N22A C26A O25A 174.2(7) . .
C20A N22A C26A O25A 4.4(11) . .
C23A N22A C26A N29A -1.9(8) . .
C20A N22A C26A N29A -171.7(5) . .
C21A N24A C27A O28A 1.4(12) . .
C23A N24A C27A O28A -179.1(7) . .
C21A N24A C27A N31A 175.6(6) . .
C23A N24A C27A N31A -5.0(8) . .
N31A C27A O28A Na3 -173.9(10) . .
N24A C27A O28A Na3 -1(2) . .
O49B Na3 O28A C27A 58.7(15) 5_666 .
O16A Na3 O28A C27A -36.6(15) . .
O37B Na3 O28A C27A 146.3(15) 5_666 .
O25A C26A N29A C32A -2.8(11) . .
N22A C26A N29A C32A 173.3(6) . .
O25A C26A N29A C30A -178.7(7) . .
N22A C26A N29A C30A -2.6(8) . .
C26A N29A C30A N31A -107.4(6) . .
C32A N29A C30A N31A 76.7(8) . .
C26A N29A C30A C23A 5.6(7) . .
C32A N29A C30A C23A -170.3(6) . .
N22A C23A C30A N31A 113.4(5) . .
N24A C23A C30A N31A -5.7(6) . .
N22A C23A C30A N29A -6.2(6) . .
N24A C23A C30A N29A -125.3(5) . .
O28A C27A N31A C30A 174.9(7) . .
N24A C27A N31A C30A 0.7(8) . .
O28A C27A N31A C33A 6.0(12) . .
N24A C27A N31A C33A -168.2(6) . .
N29A C30A N31A C27A 115.0(6) . .
C23A C30A N31A C27A 3.3(7) . .
N29A C30A N31A C33A -76.2(8) . .
C23A C30A N31A C33A 172.0(6) . .
C26A N29A C32A N34A 100.6(8) . .
C30A N29A C32A N34A -84.0(8) . .
C27A N31A C33A N36A -106.3(8) . .
C30A N31A C33A N36A 86.2(9) . .
N29A C32A N34A C38A -103.0(7) . .
N29A C32A N34A C35A 82.2(8) . .
C38A N34A C35A N36A 108.2(6) . .
C32A N34A C35A N36A -76.6(8) . .
C38A N34A C35A C42A -4.0(7) . .
C32A N34A C35A C42A 171.2(6) . .
N31A C33A N36A C39A 110.6(8) . .
N31A C33A N36A C35A -86.8(8) . .
N34A C35A N36A C39A -117.3(7) . .
C42A C35A N36A C39A -4.5(8) . .
N34A C35A N36A C33A 78.5(8) . .
C42A C35A N36A C33A -168.8(6) . .
C32A N34A C38A O37A 3.0(11) . .
C35A N34A C38A O37A 178.4(7) . .
C32A N34A C38A N41A -174.3(5) . .
C35A N34A C38A N41A 1.2(8) . .
C33A N36A C39A O40A -9.5(13) . .
C35A N36A C39A O40A -173.7(7) . .
C33A N36A C39A N43A 168.6(6) . .
C35A N36A C39A N43A 4.5(9) . .
N43A C39A O40A Na4 20.4(14) . .
N36A C39A O40A Na4 -161.7(7) . .
O52A Na4 O40A C39A 16.9(10) . .
O25B Na4 O40A C39A -165.2(8) 5_666 .
O37A C38A N41A C44A -11.3(11) . .
N34A C38A N41A C44A 165.9(5) . .
O37A C38A N41A C42A -174.8(6) . .
N34A C38A N41A C42A 2.5(7) . .
C38A N41A C42A N43A -117.0(6) . .
C44A N41A C42A N43A 80.0(7) . .
C38A N41A C42A C35A -4.7(7) . .
C44A N41A C42A C35A -167.8(6) . .
N34A C35A C42A N43A 124.0(5) . .
N36A C35A C42A N43A 2.8(7) . .
N34A C35A C42A N41A 5.0(6) . .
N36A C35A C42A N41A -116.2(5) . .
O40A C39A N43A C42A 175.7(7) . .
N36A C39A N43A C42A -2.4(9) . .
O40A C39A N43A C45A 0.5(13) . .
N36A C39A N43A C45A -177.6(7) . .
N41A C42A N43A C39A 110.8(7) . .
C35A C42A N43A C39A -0.3(7) . .
N41A C42A N43A C45A -74.2(9) . .
C35A C42A N43A C45A 174.6(7) . .
C38A N41A C44A N46A 110.1(7) . .
C42A N41A C44A N46A -88.4(7) . .
C39A N43A C45A N48A -104.9(8) . .
C42A N43A C45A N48A 80.6(9) . .
N41A C44A N46A C50A -103.3(7) . .
N41A C44A N46A C47A 84.6(8) . .
C50A N46A C47A N48A 113.2(6) . .
C44A N46A C47A N48A -73.9(7) . .
C50A N46A C47A C54A 1.7(7) . .
C44A N46A C47A C54A 174.5(6) . .
N43A C45A N48A C51A 105.8(7) . .
N43A C45A N48A C47A -83.5(9) . .
N46A C47A N48A C51A -113.1(6) . .
C54A C47A N48A C51A -0.6(7) . .
N46A C47A N48A C45A 75.6(8) . .
C54A C47A N48A C45A -171.9(6) . .
C47A N46A C50A O49A 174.2(7) . .
C44A N46A C50A O49A 1.0(11) . .
C47A N46A C50A N53A -0.7(8) . .
C44A N46A C50A N53A -173.9(5) . .
C45A N48A C51A O52A -7.6(11) . .
C47A N48A C51A O52A -179.6(7) . .
C45A N48A C51A N55A 174.3(6) . .
C47A N48A C51A N55A 2.3(8) . .
N55A C51A O52A Na4 173.8(9) . .
N48A C51A O52A Na4 -3.9(18) . .
O25B Na4 O52A C51A 156.2(14) 5_666 .
O40A Na4 O52A C51A -28.7(14) . .
O49A C50A N53A C54A -175.6(7) . .
N46A C50A N53A C54A -0.7(8) . .
O49A C50A N53A C56A -3.1(11) . .
N46A C50A N53A C56A 171.8(6) . .
C50A N53A C54A N55A -111.1(6) . .
C56A N53A C54A N55A 76.5(8) . .
C50A N53A C54A C47A 1.6(7) . .
C56A N53A C54A C47A -170.8(6) . .
N46A C47A C54A N55A 118.3(5) . .
N48A C47A C54A N55A -1.2(6) . .
N46A C47A C54A N53A -1.9(6) . .
N48A C47A C54A N53A -121.4(5) . .
O52A C51A N55A C54A 178.8(7) . .
N48A C51A N55A C54A -3.2(8) . .
O52A C51A N55A C57A 12.6(12) . .
N48A C51A N55A C57A -169.4(6) . .
N53A C54A N55A C51A 114.3(6) . .
C47A C54A N55A C51A 2.7(7) . .
N53A C54A N55A C57A -79.7(8) . .
C47A C54A N55A C57A 168.7(6) . .
C50A N53A C56A N58A 108.1(8) . .
C54A N53A C56A N58A -80.3(8) . .
C51A N55A C57A N60A -109.6(8) . .
C54A N55A C57A N60A 85.8(8) . .
N53A C56A N58A C62A -109.8(8) . .
N53A C56A N58A C59A 79.9(8) . .
C62A N58A C59A N60A 112.3(7) . .
C56A N58A C59A N60A -76.6(8) . .
C62A N58A C59A C66A 0.1(8) . .
C56A N58A C59A C66A 171.2(6) . .
N55A C57A N60A C63A 101.1(8) . .
N55A C57A N60A C59A -85.0(8) . .
N58A C59A N60A C63A -106.1(7) . .
C66A C59A N60A C63A 6.8(8) . .
N58A C59A N60A C57A 79.3(8) . .
C66A C59A N60A C57A -167.8(6) . .
O64B Na2 O61A C62A 81.7(6) 2_656 .
O52B Na2 O61A C62A 171.8(7) 2_656 .
Na2 O61A C62A N65A -2.9(12) . .
Na2 O61A C62A N58A 179.9(6) . .
C56A N58A C62A O61A 10.9(13) . .
C59A N58A C62A O61A -177.6(8) . .
C56A N58A C62A N65A -166.7(6) . .
C59A N58A C62A N65A 4.8(9) . .
C57A N60A C63A O64A -6.7(13) . .
C59A N60A C63A O64A 178.8(8) . .
C57A N60A C63A N67A 169.0(7) . .
C59A N60A C63A N67A -5.5(9) . .
O61A C62A N65A C66A 174.2(8) . .
N58A C62A N65A C66A -8.2(10) . .
C62A N65A C66A N67A -104.7(8) . .
C62A N65A C66A C59A 7.9(9) . .
N60A C59A C66A N67A -5.4(7) . .
N58A C59A C66A N67A 116.7(6) . .
N60A C59A C66A N65A -126.7(6) . .
N58A C59A C66A N65A -4.5(7) . .
O64A C63A N67A C66A 177.2(8) . .
N60A C63A N67A C66A 1.5(10) . .
N65A C66A N67A C63A 113.8(7) . .
C59A C66A N67A C63A 2.6(9) . .
C14B N10B C11B N12B 115.4(7) . .
C14B N10B C11B C18B 4.1(8) . .
N12A C1AB N12B C15B -130.1(7) . .
N12A C1AB N12B C11B 61.0(8) . .
N10B C11B N12B C15B -107.6(6) . .
C18B C11B N12B C15B 4.2(7) . .
N10B C11B N12B C1AB 62.3(8) . .
C18B C11B N12B C1AB 174.1(6) . .
C11B N10B C14B O13B 176.0(8) . .
C11B N10B C14B N17B -2.7(9) . .
C1AB N12B C15B O16B 12.5(11) . .
C11B N12B C15B O16B -177.5(7) . .
C1AB N12B C15B N19B -171.6(6) . .
C11B N12B C15B N19B -1.6(8) . .
O13B C14B N17B C20B -6.8(13) . .
N10B C14B N17B C20B 171.8(6) . .
O13B C14B N17B C18B -178.9(8) . .
N10B C14B N17B C18B -0.2(9) . .
C14B N17B C18B N19B -109.1(7) . .
C20B N17B C18B N19B 79.1(7) . .
C14B N17B C18B C11B 2.6(7) . .
C20B N17B C18B C11B -169.2(6) . .
N12B C11B C18B N19B -5.1(6) . .
N10B C11B C18B N19B 115.6(5) . .
N12B C11B C18B N17B -124.5(5) . .
N10B C11B C18B N17B -3.8(6) . .
O16B C15B N19B C18B 173.6(7) . .
N12B C15B N19B C18B -2.2(8) . .
O16B C15B N19B C21B 7.5(11) . .
N12B C15B N19B C21B -168.4(6) . .
N17B C18B N19B C15B 115.3(6) . .
C11B C18B N19B C15B 4.7(7) . .
N17B C18B N19B C21B -78.7(7) . .
C11B C18B N19B C21B 170.7(5) . .
C14B N17B C20B N22B 106.0(8) . .
C18B N17B C20B N22B -82.9(8) . .
C15B N19B C21B N24B -110.1(7) . .
C18B N19B C21B N24B 85.3(8) . .
N17B C20B N22B C26B -107.4(7) . .
N17B C20B N22B C23B 81.6(8) . .
C26B N22B C23B N24B 112.0(6) . .
C20B N22B C23B N24B -76.5(8) . .
C26B N22B C23B C30B -0.6(7) . .
C20B N22B C23B C30B 170.9(5) . .
N19B C21B N24B C27B 105.2(7) . .
N19B C21B N24B C23B -84.9(8) . .
N22B C23B N24B C27B -112.0(6) . .
C30B C23B N24B C27B 1.0(7) . .
N22B C23B N24B C21B 77.2(7) . .
C30B C23B N24B C21B -169.7(5) . .
Na4 O25B C26B N29B 78.0(12) 5_666 .
Na4 O25B C26B N22B -102.1(10) 5_666 .
C20B N22B C26B O25B 8.1(12) . .
C23B N22B C26B O25B -179.9(7) . .
C20B N22B C26B N29B -172.0(5) . .
C23B N22B C26B N29B 0.0(8) . .
C21B N24B C27B O28B -6.5(11) . .
C23B N24B C27B O28B -177.5(7) . .
C21B N24B C27B N31B 171.6(6) . .
C23B N24B C27B N31B 0.6(8) . .
O25B C26B N29B C30B -179.4(7) . .
N22B C26B N29B C30B 0.7(8) . .
O25B C26B N29B C32B -6.1(12) . .
N22B C26B N29B C32B 173.9(6) . .
C26B N29B C30B N31B -111.9(6) . .
C32B N29B C30B N31B 74.9(7) . .
C26B N29B C30B C23B -1.0(7) . .
C32B N29B C30B C23B -174.2(6) . .
N22B C23B C30B N31B 119.3(5) . .
N24B C23B C30B N31B -2.1(6) . .
N22B C23B C30B N29B 0.9(6) . .
N24B C23B C30B N29B -120.4(5) . .
O28B C27B N31B C30B 176.0(7) . .
N24B C27B N31B C30B -2.1(8) . .
O28B C27B N31B C33B 11.0(11) . .
N24B C27B N31B C33B -167.1(6) . .
N29B C30B N31B C27B 112.7(6) . .
C23B C30B N31B C27B 2.7(7) . .
N29B C30B N31B C33B -83.1(8) . .
C23B C30B N31B C33B 166.8(6) . .
C26B N29B C32B N34B 104.7(8) . .
C30B N29B C32B N34B -82.7(8) . .
C27B N31B C33B N36B -107.7(7) . .
C30B N31B C33B N36B 89.4(8) . .
N29B C32B N34B C38B -104.4(7) . .
N29B C32B N34B C35B 89.9(7) . .
C38B N34B C35B N36B 111.3(6) . .
C32B N34B C35B N36B -81.7(7) . .
C38B N34B C35B C42B -0.4(7) . .
C32B N34B C35B C42B 166.6(5) . .
N34B C35B N36B C39B -112.5(6) . .
C42B C35B N36B C39B -0.8(7) . .
N34B C35B N36B C33B 73.9(7) . .
C42B C35B N36B C33B -174.3(5) . .
N31B C33B N36B C39B 107.0(7) . .
N31B C33B N36B C35B -80.0(8) . .
Na3 O37B C38B N41B -42.6(12) 5_666 .
Na3 O37B C38B N34B 139.5(7) 5_666 .
C35B N34B C38B O37B 177.8(7) . .
C32B N34B C38B O37B 10.6(11) . .
C35B N34B C38B N41B -0.5(8) . .
C32B N34B C38B N41B -167.7(5) . .
C35B N36B C39B O40B -174.4(6) . .
C33B N36B C39B O40B -0.7(11) . .
C35B N36B C39B N43B -0.6(8) . .
C33B N36B C39B N43B 173.1(5) . .
N36B C39B O40B Na1 91.3(8) . 2_656
N43B C39B O40B Na1 -81.3(8) . 2_656
O37B C38B N41B C44B -8.6(11) . .
N34B C38B N41B C44B 169.6(6) . .
O37B C38B N41B C42B -177.0(7) . .
N34B C38B N41B C42B 1.2(8) . .
C38B N41B C42B N43B -112.8(6) . .
C44B N41B C42B N43B 79.3(7) . .
C38B N41B C42B C35B -1.4(7) . .
C44B N41B C42B C35B -169.3(6) . .
N36B C35B C42B N43B 1.7(6) . .
N34B C35B C42B N43B 121.6(5) . .
N36B C35B C42B N41B -118.9(5) . .
N34B C35B C42B N41B 1.0(6) . .
O40B C39B N43B C42B 175.7(6) . .
N36B C39B N43B C42B 1.9(8) . .
O40B C39B N43B C45B -0.9(11) . .
N36B C39B N43B C45B -174.7(6) . .
N41B C42B N43B C39B 109.5(6) . .
C35B C42B N43B C39B -2.3(7) . .
N41B C42B N43B C45B -74.0(7) . .
C35B C42B N43B C45B 174.2(6) . .
C38B N41B C44B N46B 107.1(7) . .
C42B N41B C44B N46B -86.1(8) . .
C39B N43B C45B N48B -102.2(7) . .
C42B N43B C45B N48B 81.6(8) . .
N41B C44B N46B C50B -108.1(7) . .
N41B C44B N46B C47B 80.9(8) . .
C50B N46B C47B N48B 113.2(6) . .
C44B N46B C47B N48B -75.1(8) . .
C50B N46B C47B C54B 0.6(7) . .
C44B N46B C47B C54B 172.3(6) . .
N46B C47B N48B C51B -112.1(6) . .
C54B C47B N48B C51B 1.9(7) . .
N46B C47B N48B C45B 79.4(7) . .
C54B C47B N48B C45B -166.6(5) . .
N43B C45B N48B C51B 105.7(7) . .
N43B C45B N48B C47B -86.8(7) . .
Na3 O49B C50B N53B -125.8(8) 5_666 .
Na3 O49B C50B N46B 59.1(12) 5_666 .
C44B N46B C50B O49B 5.8(11) . .
C47B N46B C50B O49B 178.0(7) . .
C44B N46B C50B N53B -170.0(6) . .
C47B N46B C50B N53B 2.2(8) . .
C47B N48B C51B O52B -176.6(7) . .
C45B N48B C51B O52B -8.0(11) . .
C47B N48B C51B N55B 1.1(8) . .
C45B N48B C51B N55B 169.8(5) . .
N55B C51B O52B Na2 54.1(11) . 2_656
N48B C51B O52B Na2 -128.5(6) . 2_656
O49B C50B N53B C54B 179.7(6) . .
N46B C50B N53B C54B -4.3(7) . .
O49B C50B N53B C56B -1.6(11) . .
N46B C50B N53B C56B 174.4(6) . .
C50B N53B C54B N55B -108.0(6) . .
C56B N53B C54B N55B 73.4(7) . .
C50B N53B C54B C47B 4.4(6) . .
C56B N53B C54B C47B -174.2(6) . .
N46B C47B C54B N55B 118.2(5) . .
N48B C47B C54B N55B -4.0(6) . .
N46B C47B C54B N53B -2.9(6) . .
N48B C47B C54B N53B -125.1(5) . .
O52B C51B N55B C54B 173.7(7) . .
N48B C51B N55B C54B -4.1(7) . .
O52B C51B N55B C57B 6.7(11) . .
N48B C51B N55B C57B -171.1(6) . .
N53B C54B N55B C51B 116.1(6) . .
C47B C54B N55B C51B 5.1(7) . .
N53B C54B N55B C57B -77.0(7) . .
C47B C54B N55B C57B 171.9(5) . .
C50B N53B C56B N58B 99.6(7) . .
C54B N53B C56B N58B -81.9(8) . .
C51B N55B C57B N60B -107.2(7) . .
C54B N55B C57B N60B 87.4(7) . .
N53B C56B N58B C62B -104.0(8) . .
N53B C56B N58B C59B 86.4(8) . .
C62B N58B C59B N60B 111.3(7) . .
C56B N58B C59B N60B -78.4(8) . .
C62B N58B C59B C66B -1.3(8) . .
C56B N58B C59B C66B 169.0(6) . .
N58B C59B N60B C63B -108.7(6) . .
C66B C59B N60B C63B 4.7(7) . .
N58B C59B N60B C57B 75.4(8) . .
C66B C59B N60B C57B -171.1(6) . .
N55B C57B N60B C63B 99.0(7) . .
N55B C57B N60B C59B -85.6(7) . .
C56B N58B C62B O61B 6.4(13) . .
C59B N58B C62B O61B 177.3(8) . .
C56B N58B C62B N65B -166.8(6) . .
C59B N58B C62B N65B 4.1(9) . .
C59B N60B C63B O64B -178.4(7) . .
C57B N60B C63B O64B -2.5(11) . .
C59B N60B C63B N67B -2.5(8) . .
C57B N60B C63B N67B 173.4(6) . .
N67B C63B O64B Na2 133.4(8) . 2_656
N60B C63B O64B Na2 -51.3(14) . 2_656
O61B C62B N65B C66B -178.9(8) . .
N58B C62B N65B C66B -5.4(10) . .
C62B N65B C66B N67B -106.8(8) . .
C62B N65B C66B C59B 4.4(9) . .
N60B C59B C66B N67B -5.1(7) . .
N58B C59B C66B N67B 116.3(6) . .
N60B C59B C66B N65B -123.2(6) . .
N58B C59B C66B N65B -1.8(7) . .
O64B C63B N67B C66B 174.7(7) . .
N60B C63B N67B C66B -1.3(8) . .
N65B C66B N67B C63B 113.7(6) . .
C59B C66B N67B C63B 4.1(8) . .

loop_
_platon_squeeze_void_nr
_platon_squeeze_void_average_x
_platon_squeeze_void_average_y
_platon_squeeze_void_average_z
_platon_squeeze_void_volume
_platon_squeeze_void_count_electrons
_platon_squeeze_void_content
1 0.003 -0.006 -0.002 13950 5201 ' '
